data_4337240
loop_
_publ_author_name
'Feng, Kai'
'Zhang, Xu'
'Yin, Wenlong'
'Shi, Youguo'
'Yao, Jiyong'
'Wu, Yicheng'

_publ_section_title
;
 New Quaternary Rare-Earth Chalcogenides BaLnSn2Q6 (Ln = Ce, Pr, Nd, Q =
 S; Ln = Ce, Q = Se): Synthesis, Structure, and Magnetic Properties.
;
_journal_issue 4
_journal_name_full 'Inorganic chemistry'
_journal_page_first 2248
_journal_page_last 2253
_journal_paper_doi 10.1021/ic402934m
_journal_volume 53
_journal_year 2014
_chemical_formula_sum 'Ba Ce Se6 Sn2'
_chemical_formula_weight 988.60
_chemical_name_systematic
; 
 ? 
;
_space_group_IT_number 26
_symmetry_cell_setting orthorhombic
_symmetry_space_group_name_Hall 'P 2c -2'
_symmetry_space_group_name_H-M 'P m c 21'
_atom_sites_solution_hydrogens none
_atom_sites_solution_primary direct
_atom_sites_solution_secondary difmap
_audit_creation_method SHELXL-97
_cell_angle_alpha 90.00
_cell_angle_beta 90.00
_cell_angle_gamma 90.00
_cell_formula_units_Z 4
_cell_length_a 4.1908(8)
_cell_length_b 20.749(4)
_cell_length_c 12.406(3)
_cell_measurement_reflns_used 4749
_cell_measurement_temperature 153(2)
_cell_measurement_theta_max 31.5074
_cell_measurement_theta_min 1.9126
_cell_volume 1078.8(4)
_computing_cell_refinement 'CrystalClear (Rigaku Inc., 2008)'
_computing_data_collection 'CrystalClear (Rigaku Inc., 2008)'
_computing_data_reduction 'CrystalClear (Rigaku Inc., 2008)'
_computing_molecular_graphics 'SHELXL-97 (Sheldrick, 1997)'
_computing_publication_material Diamond
_computing_structure_refinement 'SHELXL-97 (Sheldrick, 1997)'
_computing_structure_solution 'SHELXS-97 (Sheldrick, 1990)'
_diffrn_ambient_temperature 153(2)
_diffrn_detector_area_resol_mean 28.5714
_diffrn_measured_fraction_theta_full 0.993
_diffrn_measured_fraction_theta_max 0.993
_diffrn_measurement_device_type 'Rigaku AFC10 diffractometer'
_diffrn_measurement_method dtprofit.ref
_diffrn_radiation_monochromator 'Graphite Monochromator'
_diffrn_radiation_source 'Rotating Anode'
_diffrn_radiation_type MoK\a
_diffrn_radiation_wavelength 0.71073
_diffrn_reflns_av_R_equivalents 0.0556
_diffrn_reflns_av_sigmaI/netI 0.0837
_diffrn_reflns_limit_h_max 5
_diffrn_reflns_limit_h_min -6
_diffrn_reflns_limit_k_max 30
_diffrn_reflns_limit_k_min -28
_diffrn_reflns_limit_l_max 18
_diffrn_reflns_limit_l_min -17
_diffrn_reflns_number 10707
_diffrn_reflns_theta_full 31.51
_diffrn_reflns_theta_max 31.51
_diffrn_reflns_theta_min 2.95
_exptl_absorpt_coefficient_mu 32.494
_exptl_absorpt_correction_T_max 0.065
_exptl_absorpt_correction_T_min 0.016
_exptl_absorpt_correction_type numerical
_exptl_absorpt_process_details 'face indexed'
_exptl_crystal_colour Black
_exptl_crystal_density_diffrn 6.087
_exptl_crystal_density_method 'not measured'
_exptl_crystal_description Chip
_exptl_crystal_F_000 1672
_exptl_crystal_size_max 0.1550
_exptl_crystal_size_mid 0.1180
_exptl_crystal_size_min 0.0820
_refine_diff_density_max 4.478
_refine_diff_density_min -3.487
_refine_diff_density_rms 0.560
_refine_ls_abs_structure_details 'Flack H D (1983), Acta Cryst. A39, 876-881'
_refine_ls_abs_structure_Flack 0.07(2)
_refine_ls_extinction_coef 0.00155(12)
_refine_ls_extinction_expression Fc^*^=kFc[1+0.001xFc^2^\l^3^/sin(2\q)]^-1/4^
_refine_ls_extinction_method SHELXL
_refine_ls_goodness_of_fit_ref 1.044
_refine_ls_hydrogen_treatment none
_refine_ls_matrix_type full
_refine_ls_number_parameters 122
_refine_ls_number_reflns 3871
_refine_ls_number_restraints 1
_refine_ls_restrained_S_all 1.044
_refine_ls_R_factor_all 0.0520
_refine_ls_R_factor_gt 0.0471
_refine_ls_shift/su_max 0.001
_refine_ls_shift/su_mean 0.000
_refine_ls_structure_factor_coef Fsqd
_refine_ls_weighting_details 'calc w=1/[\s^2^(Fo^2^)+(0.0400P)^2^+16.0000P] where P=(Fo^2^+2Fc^2^)/3'
_refine_ls_weighting_scheme calc
_refine_ls_wR_factor_gt 0.1005
_refine_ls_wR_factor_ref 0.1039
_reflns_number_gt 3513
_reflns_number_total 3871
_reflns_threshold_expression >2sigma(I)
_cod_data_source_file ic402934m_si_001.cif
_cod_data_source_block BaCeSn2Se6
_cod_original_cell_volume 1078.7(4)
_cod_original_sg_symbol_H-M Pmc21
_cod_database_code 4337240

loop_
_symmetry_equiv_pos_as_xyz
'x, y, z'
'-x, -y, z+1/2'
'x, -y, z+1/2'
'-x, y, z'

loop_
_atom_site_label
_atom_site_type_symbol
_atom_site_fract_x
_atom_site_fract_y
_atom_site_fract_z
_atom_site_U_iso_or_equiv
_atom_site_adp_type
_atom_site_occupancy
_atom_site_symmetry_multiplicity
_atom_site_calc_flag
_atom_site_refinement_flags
Ba1 Ba 0.5000 0.92214(6) 0.18160(10) 0.0118(2) Uani 1 2 d S
Ba2 Ba 0.5000 0.63995(5) 0.74996(9) 0.0096(2) Uani 1 2 d S
Ce1 Ce 0.5000 0.88087(5) 0.81785(9) 0.0102(2) Uani 1 2 d S
Ce2 Ce 0.5000 0.41860(5) 0.62576(9) 0.0080(2) Uani 1 2 d S
Sn1 Sn 0.5000 0.74053(6) 0.38678(12) 0.0116(3) Uani 1 2 d S
Sn2 Sn 1.0000 0.90701(6) 0.50623(10) 0.0070(2) Uani 1 2 d S
Sn3 Sn 1.0000 0.75277(6) 0.99837(10) 0.0068(2) Uani 1 2 d S
Sn4 Sn 1.0000 0.42479(6) 0.95794(10) 0.0062(2) Uani 1 2 d S
Se1 Se 0.5000 0.98312(9) 0.43788(17) 0.0107(4) Uani 1 2 d S
Se2 Se 0.5000 0.83048(9) 0.57925(15) 0.0080(3) Uani 1 2 d S
Se3 Se 0.5000 0.49163(9) 0.90115(18) 0.0119(4) Uani 1 2 d S
Se4 Se 0.5000 0.25848(9) 0.62185(15) 0.0090(3) Uani 1 2 d S
Se5 Se 1.0000 0.96073(9) 0.70393(15) 0.0080(3) Uani 1 2 d S
Se6 Se 1.0000 0.88165(9) 0.99986(16) 0.0100(4) Uani 1 2 d S
Se7 Se 1.0000 0.83798(9) 0.32350(16) 0.0101(4) Uani 1 2 d S
Se8 Se 1.0000 0.76858(9) 0.79387(15) 0.0094(4) Uani 1 2 d S
Se9 Se 1.0000 0.68603(9) 0.54782(15) 0.0100(4) Uani 1 2 d S
Se10 Se 1.0000 0.62507(8) 0.96034(15) 0.0069(3) Uani 1 2 d S
Se11 Se 1.0000 0.52477(8) 0.65702(15) 0.0077(3) Uani 1 2 d S
Se12 Se 1.0000 0.35634(9) 0.77272(15) 0.0110(4) Uani 1 2 d S

loop_
_atom_site_aniso_label
_atom_site_aniso_U_11
_atom_site_aniso_U_22
_atom_site_aniso_U_33
_atom_site_aniso_U_23
_atom_site_aniso_U_13
_atom_site_aniso_U_12
Ba1 0.0105(5) 0.0138(5) 0.0110(6) 0.0004(4) 0.000 0.000
Ba2 0.0097(5) 0.0144(5) 0.0046(5) -0.0008(4) 0.000 0.000
Ce1 0.0109(5) 0.0124(5) 0.0072(5) 0.0009(4) 0.000 0.000
Ce2 0.0074(5) 0.0091(4) 0.0075(5) -0.0008(4) 0.000 0.000
Sn1 0.0068(6) 0.0158(6) 0.0123(6) 0.0116(5) 0.000 0.000
Sn2 0.0100(5) 0.0083(5) 0.0026(5) -0.0015(4) 0.000 0.000
Sn3 0.0095(6) 0.0092(5) 0.0016(5) 0.0002(4) 0.000 0.000
Sn4 0.0078(5) 0.0084(5) 0.0024(5) 0.0014(4) 0.000 0.000
Se1 0.0092(8) 0.0090(8) 0.0138(10) 0.0041(7) 0.000 0.000
Se2 0.0126(9) 0.0094(8) 0.0021(8) 0.0003(6) 0.000 0.000
Se3 0.0083(8) 0.0129(9) 0.0146(10) 0.0090(8) 0.000 0.000
Se4 0.0075(8) 0.0181(9) 0.0014(8) -0.0002(7) 0.000 0.000
Se5 0.0113(8) 0.0095(8) 0.0033(8) 0.0007(6) 0.000 0.000
Se6 0.0166(9) 0.0076(8) 0.0059(8) 0.0004(7) 0.000 0.000
Se7 0.0115(9) 0.0123(8) 0.0065(8) -0.0026(7) 0.000 0.000
Se8 0.0171(9) 0.0089(8) 0.0021(8) -0.0012(6) 0.000 0.000
Se9 0.0193(10) 0.0090(8) 0.0018(8) -0.0018(6) 0.000 0.000
Se10 0.0112(8) 0.0085(8) 0.0011(7) -0.0007(6) 0.000 0.000
Se11 0.0131(9) 0.0070(7) 0.0029(8) 0.0004(6) 0.000 0.000
Se12 0.0207(10) 0.0092(8) 0.0033(9) -0.0006(6) 0.000 0.000

loop_
_atom_type_symbol
_atom_type_description
_atom_type_scat_dispersion_real
_atom_type_scat_dispersion_imag
_atom_type_scat_source
Se Se -0.0929 2.2259 'International Tables Vol C Tables 4.2.6.8 and 6.1.1.4'
Sn Sn -0.6537 1.4246 'International Tables Vol C Tables 4.2.6.8 and 6.1.1.4'
Ba Ba -0.3244 2.2819 'International Tables Vol C Tables 4.2.6.8 and 6.1.1.4'
Ce Ce -0.2486 2.6331 'International Tables Vol C Tables 4.2.6.8 and 6.1.1.4'

loop_
_geom_angle_atom_site_label_1
_geom_angle_atom_site_label_2
_geom_angle_atom_site_label_3
_geom_angle
_geom_angle_site_symmetry_1
_geom_angle_site_symmetry_3
Se6 Ba1 Se6 82.10(6) 1_454 1_554
Se6 Ba1 Se5 133.37(6) 1_454 2_774
Se6 Ba1 Se5 80.34(4) 1_554 2_774
Se6 Ba1 Se5 80.34(4) 1_454 2_674
Se6 Ba1 Se5 133.37(6) 1_554 2_674
Se5 Ba1 Se5 81.17(5) 2_774 2_674
Se6 Ba1 Se7 79.50(5) 1_454 1_455
Se6 Ba1 Se7 131.72(6) 1_554 1_455
Se5 Ba1 Se7 141.18(6) 2_774 1_455
Se5 Ba1 Se7 86.52(4) 2_674 1_455
Se6 Ba1 Se7 131.72(6) 1_454 .
Se6 Ba1 Se7 79.50(5) 1_554 .
Se5 Ba1 Se7 86.52(4) 2_774 .
Se5 Ba1 Se7 141.18(6) 2_674 .
Se7 Ba1 Se7 80.40(5) 1_455 .
Se6 Ba1 Se1 138.93(3) 1_454 .
Se6 Ba1 Se1 138.93(3) 1_554 .
Se5 Ba1 Se1 68.97(4) 2_774 .
Se5 Ba1 Se1 68.97(4) 2_674 .
Se7 Ba1 Se1 72.24(5) 1_455 .
Se7 Ba1 Se1 72.24(5) . .
Se6 Ba1 Se1 63.32(4) 1_454 2_674
Se6 Ba1 Se1 63.32(4) 1_554 2_674
Se5 Ba1 Se1 70.17(5) 2_774 2_674
Se5 Ba1 Se1 70.17(5) 2_674 2_674
Se7 Ba1 Se1 138.40(3) 1_455 2_674
Se7 Ba1 Se1 138.40(3) . 2_674
Se1 Ba1 Se1 125.27(4) . 2_674
Se6 Ba1 Se4 66.71(4) 1_454 2_664
Se6 Ba1 Se4 66.71(4) 1_554 2_664
Se5 Ba1 Se4 139.19(3) 2_774 2_664
Se5 Ba1 Se4 139.19(3) 2_674 2_664
Se7 Ba1 Se4 65.01(4) 1_455 2_664
Se7 Ba1 Se4 65.01(4) . 2_664
Se1 Ba1 Se4 122.89(5) . 2_664
Se1 Ba1 Se4 111.84(5) 2_674 2_664
Se6 Ba1 Ba1 131.05(3) 1_454 1_655
Se6 Ba1 Ba1 48.95(3) 1_554 1_655
Se5 Ba1 Ba1 49.42(3) 2_774 1_655
Se5 Ba1 Ba1 130.58(3) 2_674 1_655
Se7 Ba1 Ba1 130.20(3) 1_455 1_655
Se7 Ba1 Ba1 49.80(3) . 1_655
Se1 Ba1 Ba1 90.0 . 1_655
Se1 Ba1 Ba1 90.0 2_674 1_655
Se4 Ba1 Ba1 90.0 2_664 1_655
Se6 Ba1 Ba1 48.95(3) 1_454 1_455
Se6 Ba1 Ba1 131.05(3) 1_554 1_455
Se5 Ba1 Ba1 130.58(3) 2_774 1_455
Se5 Ba1 Ba1 49.42(3) 2_674 1_455
Se7 Ba1 Ba1 49.80(3) 1_455 1_455
Se7 Ba1 Ba1 130.20(3) . 1_455
Se1 Ba1 Ba1 90.0 . 1_455
Se1 Ba1 Ba1 90.0 2_674 1_455
Se4 Ba1 Ba1 90.0 2_664 1_455
Ba1 Ba1 Ba1 180.00(7) 1_655 1_455
Se6 Ba1 Ce1 120.89(4) 1_454 2_674
Se6 Ba1 Ce1 120.89(4) 1_554 2_674
Se5 Ba1 Ce1 43.10(3) 2_774 2_674
Se5 Ba1 Ce1 43.10(3) 2_674 2_674
Se7 Ba1 Ce1 106.85(4) 1_455 2_674
Se7 Ba1 Ce1 106.85(4) . 2_674
Se1 Ba1 Ce1 45.83(4) . 2_674
Se1 Ba1 Ce1 79.44(4) 2_674 2_674
Se4 Ba1 Ce1 168.72(5) 2_664 2_674
Ba1 Ba1 Ce1 90.0 1_655 2_674
Ba1 Ba1 Ce1 90.0 1_455 2_674
Se10 Ba2 Se10 77.13(5) . 1_455
Se10 Ba2 Se11 125.89(5) . 1_455
Se10 Ba2 Se11 79.25(4) 1_455 1_455
Se10 Ba2 Se11 79.25(4) . .
Se10 Ba2 Se11 125.89(5) 1_455 .
Se11 Ba2 Se11 76.60(5) 1_455 .
Se10 Ba2 Se9 168.91(6) . 1_455
Se10 Ba2 Se9 102.36(3) 1_455 1_455
Se11 Ba2 Se9 64.27(4) 1_455 1_455
Se11 Ba2 Se9 109.19(5) . 1_455
Se10 Ba2 Se9 102.36(3) . .
Se10 Ba2 Se9 168.91(6) 1_455 .
Se11 Ba2 Se9 109.19(5) 1_455 .
Se11 Ba2 Se9 64.27(4) . .
Se9 Ba2 Se9 75.96(5) 1_455 .
Se10 Ba2 Se8 64.42(4) . .
Se10 Ba2 Se8 109.17(5) 1_455 .
Se11 Ba2 Se8 168.77(6) 1_455 .
Se11 Ba2 Se8 103.01(3) . .
Se9 Ba2 Se8 105.90(5) 1_455 .
Se9 Ba2 Se8 61.54(4) . .
Se10 Ba2 Se8 109.17(5) . 1_455
Se10 Ba2 Se8 64.42(4) 1_455 1_455
Se11 Ba2 Se8 103.01(3) 1_455 1_455
Se11 Ba2 Se8 168.77(6) . 1_455
Se9 Ba2 Se8 61.54(4) 1_455 1_455
Se9 Ba2 Se8 105.90(5) . 1_455
Se8 Ba2 Se8 75.14(5) . 1_455
Se10 Ba2 Se3 61.15(4) . .
Se10 Ba2 Se3 61.15(4) 1_455 .
Se11 Ba2 Se3 64.78(5) 1_455 .
Se11 Ba2 Se3 64.78(5) . .
Se9 Ba2 Se3 128.54(4) 1_455 .
Se9 Ba2 Se3 128.54(4) . .
Se8 Ba2 Se3 125.50(5) . .
Se8 Ba2 Se3 125.50(5) 1_455 .
Se10 Ba2 Ba2 128.57(3) . 1_455
Se10 Ba2 Ba2 51.43(3) 1_455 1_455
Se11 Ba2 Ba2 51.70(2) 1_455 1_455
Se11 Ba2 Ba2 128.30(2) . 1_455
Se9 Ba2 Ba2 52.02(2) 1_455 1_455
Se9 Ba2 Ba2 127.98(2) . 1_455
Se8 Ba2 Ba2 127.57(2) . 1_455
Se8 Ba2 Ba2 52.43(2) 1_455 1_455
Se3 Ba2 Ba2 90.0 . 1_455
Se10 Ba2 Ba2 51.43(3) . 1_655
Se10 Ba2 Ba2 128.57(3) 1_455 1_655
Se11 Ba2 Ba2 128.30(2) 1_455 1_655
Se11 Ba2 Ba2 51.70(2) . 1_655
Se9 Ba2 Ba2 127.98(2) 1_455 1_655
Se9 Ba2 Ba2 52.02(2) . 1_655
Se8 Ba2 Ba2 52.43(2) . 1_655
Se8 Ba2 Ba2 127.57(2) 1_455 1_655
Se3 Ba2 Ba2 90.0 . 1_655
Ba2 Ba2 Ba2 180.00(6) 1_455 1_655
Se5 Ce1 Se5 87.79(6) . 1_455
Se5 Ce1 Se6 82.43(4) . .
Se5 Ce1 Se6 144.24(6) 1_455 .
Se5 Ce1 Se6 144.24(6) . 1_455
Se5 Ce1 Se6 82.43(4) 1_455 1_455
Se6 Ce1 Se6 85.72(6) . 1_455
Se5 Ce1 Se2 75.03(5) . .
Se5 Ce1 Se2 75.03(5) 1_455 .
Se6 Ce1 Se2 133.86(4) . .
Se6 Ce1 Se2 133.86(4) 1_455 .
Se5 Ce1 Se8 145.40(6) . 1_455
Se5 Ce1 Se8 84.26(4) 1_455 1_455
Se6 Ce1 Se8 121.74(6) . 1_455
Se6 Ce1 Se8 67.69(5) 1_455 1_455
Se2 Ce1 Se8 70.39(5) . 1_455
Se5 Ce1 Se8 84.26(4) . .
Se5 Ce1 Se8 145.40(6) 1_455 .
Se6 Ce1 Se8 67.69(5) . .
Se6 Ce1 Se8 121.74(6) 1_455 .
Se2 Ce1 Se8 70.39(5) . .
Se8 Ce1 Se8 83.47(5) 1_455 .
Se5 Ce1 Se1 74.53(5) . 2_675
Se5 Ce1 Se1 74.53(5) 1_455 2_675
Se6 Ce1 Se1 69.71(5) . 2_675
Se6 Ce1 Se1 69.71(5) 1_455 2_675
Se2 Ce1 Se1 137.27(6) . 2_675
Se8 Ce1 Se1 134.33(4) 1_455 2_675
Se8 Ce1 Se1 134.33(4) . 2_675
Se5 Ce1 Ba1 46.74(3) . 2_675
Se5 Ce1 Ba1 46.74(3) 1_455 2_675
Se6 Ce1 Ba1 105.98(4) . 2_675
Se6 Ce1 Ba1 105.98(4) 1_455 2_675
Se2 Ce1 Ba1 86.98(5) . 2_675
Se8 Ce1 Ba1 130.38(4) 1_455 2_675
Se8 Ce1 Ba1 130.38(4) . 2_675
Se1 Ce1 Ba1 50.28(5) 2_675 2_675
Se12 Ce2 Se12 86.32(6) 1_455 .
Se12 Ce2 Se11 134.07(6) 1_455 .
Se12 Ce2 Se11 76.12(4) . .
Se12 Ce2 Se11 76.12(4) 1_455 1_455
Se12 Ce2 Se11 134.07(6) . 1_455
Se11 Ce2 Se11 86.26(5) . 1_455
Se12 Ce2 Se10 78.84(4) 1_455 2_664
Se12 Ce2 Se10 137.76(6) . 2_664
Se11 Ce2 Se10 139.77(6) . 2_664
Se11 Ce2 Se10 80.22(4) 1_455 2_664
Se12 Ce2 Se10 137.76(6) 1_455 2_764
Se12 Ce2 Se10 78.84(4) . 2_764
Se11 Ce2 Se10 80.22(4) . 2_764
Se11 Ce2 Se10 139.77(6) 1_455 2_764
Se10 Ce2 Se10 86.09(6) 2_664 2_764
Se12 Ce2 Se4 65.61(4) 1_455 .
Se12 Ce2 Se4 65.61(4) . .
Se11 Ce2 Se4 136.10(3) . .
Se11 Ce2 Se4 136.10(3) 1_455 .
Se10 Ce2 Se4 72.25(4) 2_664 .
Se10 Ce2 Se4 72.25(4) 2_764 .
Se12 Ce2 Se3 136.82(3) 1_455 2_664
Se12 Ce2 Se3 136.82(3) . 2_664
Se11 Ce2 Se3 72.89(5) . 2_664
Se11 Ce2 Se3 72.89(5) 1_455 2_664
Se10 Ce2 Se3 66.94(5) 2_664 2_664
Se10 Ce2 Se3 66.94(5) 2_764 2_664
Se4 Ce2 Se3 122.92(6) . 2_664
Se7 Sn1 Se7 88.02(6) . 1_455
Se7 Sn1 Se2 78.00(6) . .
Se7 Sn1 Se2 78.00(6) 1_455 .
Se7 Sn2 Se5 172.16(8) . .
Se7 Sn2 Se1 92.63(6) . .
Se5 Sn2 Se1 92.47(6) . .
Se7 Sn2 Se1 92.63(6) . 1_655
Se5 Sn2 Se1 92.47(6) . 1_655
Se1 Sn2 Se1 98.91(7) . 1_655
Se7 Sn2 Se2 88.31(6) . 1_655
Se5 Sn2 Se2 86.54(6) . 1_655
Se1 Sn2 Se2 178.89(7) . 1_655
Se1 Sn2 Se2 81.64(4) 1_655 1_655
Se7 Sn2 Se2 88.31(6) . .
Se5 Sn2 Se2 86.54(6) . .
Se1 Sn2 Se2 81.64(4) . .
Se1 Sn2 Se2 178.89(8) 1_655 .
Se2 Sn2 Se2 97.80(7) 1_655 .
Se8 Sn3 Se4 126.47(4) . 2_765
Se8 Sn3 Se4 126.47(4) . 2_665
Se4 Sn3 Se4 107.03(8) 2_765 2_665
Se8 Sn3 Se6 83.03(7) . .
Se4 Sn3 Se6 94.90(6) 2_765 .
Se4 Sn3 Se6 94.90(6) 2_665 .
Se8 Sn3 Se10 87.27(7) . .
Se4 Sn3 Se10 90.85(6) 2_765 .
Se4 Sn3 Se10 90.85(6) 2_665 .
Se6 Sn3 Se10 170.30(8) . .
Se9 Sn4 Se3 126.58(4) 2_765 .
Se9 Sn4 Se3 126.58(4) 2_765 1_655
Se3 Sn4 Se3 106.82(8) . 1_655
Se9 Sn4 Se11 87.09(7) 2_765 2_765
Se3 Sn4 Se11 92.36(7) . 2_765
Se3 Sn4 Se11 92.36(7) 1_655 2_765
Se9 Sn4 Se12 84.15(7) 2_765 .
Se3 Sn4 Se12 92.86(7) . .
Se3 Sn4 Se12 92.86(7) 1_655 .
Se11 Sn4 Se12 171.24(7) 2_765 .
Sn2 Se1 Sn2 98.91(7) 1_455 .
Sn2 Se1 Ce1 130.54(4) 1_455 2_674
Sn2 Se1 Ce1 130.54(4) . 2_674
Sn2 Se1 Ba1 94.24(6) 1_455 .
Sn2 Se1 Ba1 94.24(6) . .
Ce1 Se1 Ba1 83.88(6) 2_674 .
Sn2 Se1 Ba1 93.12(6) 1_455 2_675
Sn2 Se1 Ba1 93.12(6) . 2_675
Ce1 Se1 Ba1 84.79(6) 2_674 2_675
Ba1 Se1 Ba1 168.67(6) . 2_675
Sn2 Se2 Sn2 97.80(7) . 1_455
Sn2 Se2 Sn1 95.45(6) . .
Sn2 Se2 Sn1 95.45(6) 1_455 .
Sn2 Se2 Ce1 96.72(5) . .
Sn2 Se2 Ce1 96.72(5) 1_455 .
Sn1 Se2 Ce1 161.44(7) . .
Sn4 Se3 Sn4 106.82(8) 1_455 .
Sn4 Se3 Ce2 94.07(6) 1_455 2_665
Sn4 Se3 Ce2 94.07(6) . 2_665
Sn4 Se3 Ba2 126.46(4) 1_455 .
Sn4 Se3 Ba2 126.46(4) . .
Ce2 Se3 Ba2 87.60(5) 2_665 .
Sn3 Se4 Sn3 107.03(8) 2_664 2_764
Sn3 Se4 Ce2 95.63(6) 2_664 .
Sn3 Se4 Ce2 95.63(6) 2_764 .
Sn3 Se4 Ba1 91.50(5) 2_664 2_665
Sn3 Se4 Ba1 91.50(5) 2_764 2_665
Ce2 Se4 Ba1 167.98(7) . 2_665
Sn2 Se5 Ce1 101.47(6) . 1_655
Sn2 Se5 Ce1 101.47(6) . .
Ce1 Se5 Ce1 87.79(6) 1_655 .
Sn2 Se5 Ba1 103.53(6) . 2_775
Ce1 Se5 Ba1 90.16(3) 1_655 2_775
Ce1 Se5 Ba1 154.82(7) . 2_775
Sn2 Se5 Ba1 103.53(6) . 2_675
Ce1 Se5 Ba1 154.82(7) 1_655 2_675
Ce1 Se5 Ba1 90.16(3) . 2_675
Ba1 Se5 Ba1 81.17(5) 2_775 2_675
Sn3 Se6 Ce1 89.41(5) . .
Sn3 Se6 Ce1 89.41(5) . 1_655
Ce1 Se6 Ce1 85.72(6) . 1_655
Sn3 Se6 Ba1 105.56(6) . 1_656
Ce1 Se6 Ba1 165.04(7) . 1_656
Ce1 Se6 Ba1 94.16(3) 1_655 1_656
Sn3 Se6 Ba1 105.56(6) . 1_556
Ce1 Se6 Ba1 94.16(3) . 1_556
Ce1 Se6 Ba1 165.04(7) 1_655 1_556
Ba1 Se6 Ba1 82.10(6) 1_656 1_556
Sn2 Se7 Sn1 97.94(6) . 1_655
Sn2 Se7 Sn1 97.94(6) . .
Sn1 Se7 Sn1 88.02(6) 1_655 .
Sn2 Se7 Ba1 99.85(6) . .
Sn1 Se7 Ba1 161.85(8) 1_655 .
Sn1 Se7 Ba1 93.06(3) . .
Sn2 Se7 Ba1 99.85(6) . 1_655
Sn1 Se7 Ba1 93.06(3) 1_655 1_655
Sn1 Se7 Ba1 161.85(8) . 1_655
Ba1 Se7 Ba1 80.40(5) . 1_655
Sn3 Se8 Ce1 90.07(5) . 1_655
Sn3 Se8 Ce1 90.07(5) . .
Ce1 Se8 Ce1 83.47(5) 1_655 .
Sn3 Se8 Ba2 93.30(6) . .
Ce1 Se8 Ba2 174.70(6) 1_655 .
Ce1 Se8 Ba2 100.60(2) . .
Sn3 Se8 Ba2 93.30(6) . 1_655
Ce1 Se8 Ba2 100.60(2) 1_655 1_655
Ce1 Se8 Ba2 174.70(6) . 1_655
Ba2 Se8 Ba2 75.14(5) . 1_655
Sn4 Se9 Ba2 93.94(6) 2_764 1_655
Sn4 Se9 Ba2 93.94(6) 2_764 .
Ba2 Se9 Ba2 75.96(5) 1_655 .
Sn3 Se10 Ce2 99.99(5) . 2_765
Sn3 Se10 Ce2 99.99(5) . 2_665
Ce2 Se10 Ce2 86.09(6) 2_765 2_665
Sn3 Se10 Ba2 92.62(5) . .
Ce2 Se10 Ba2 166.35(7) 2_765 .
Ce2 Se10 Ba2 96.93(3) 2_665 .
Sn3 Se10 Ba2 92.62(5) . 1_655
Ce2 Se10 Ba2 96.93(3) 2_765 1_655
Ce2 Se10 Ba2 166.35(7) 2_665 1_655
Ba2 Se10 Ba2 77.13(5) . 1_655
Sn4 Se11 Ce2 99.43(5) 2_764 .
Sn4 Se11 Ce2 99.43(5) 2_764 1_655
Ce2 Se11 Ce2 86.26(5) . 1_655
Sn4 Se11 Ba2 92.19(5) 2_764 1_655
Ce2 Se11 Ba2 167.13(7) . 1_655
Ce2 Se11 Ba2 97.32(3) 1_655 1_655
Sn4 Se11 Ba2 92.19(5) 2_764 .
Ce2 Se11 Ba2 97.32(3) . .
Ce2 Se11 Ba2 167.13(7) 1_655 .
Ba2 Se11 Ba2 76.60(5) 1_655 .
Sn4 Se12 Ce2 106.53(6) . .
Sn4 Se12 Ce2 106.53(6) . 1_655
Ce2 Se12 Ce2 86.32(6) . 1_655

loop_
_geom_bond_atom_site_label_1
_geom_bond_atom_site_label_2
_geom_bond_distance
_geom_bond_site_symmetry_2
Ba1 Se6 3.1906(18) 1_454
Ba1 Se6 3.1906(18) 1_554
Ba1 Se5 3.2209(17) 2_774
Ba1 Se5 3.2209(17) 2_674
Ba1 Se7 3.2464(18) 1_455
Ba1 Se7 3.2464(18) .
Ba1 Se1 3.422(2) .
Ba1 Se1 3.606(2) 2_674
Ba1 Se4 3.820(2) 2_664
Ba1 Ba1 4.1908(8) 1_655
Ba1 Ba1 4.1908(8) 1_455
Ba1 Ce1 4.4231(18) 2_674
Ba2 Se10 3.3612(18) .
Ba2 Se10 3.3612(18) 1_455
Ba2 Se11 3.3810(17) 1_455
Ba2 Se11 3.3810(17) .
Ba2 Se9 3.4049(18) 1_455
Ba2 Se9 3.4049(18) .
Ba2 Se8 3.4366(18) .
Ba2 Se8 3.4366(18) 1_455
Ba2 Se3 3.604(2) .
Ba2 Ba2 4.1908(8) 1_455
Ba2 Ba2 4.1908(8) 1_655
Ce1 Se5 3.0222(16) .
Ce1 Se5 3.0222(16) 1_455
Ce1 Se6 3.0804(17) .
Ce1 Se6 3.0804(17) 1_455
Ce1 Se2 3.139(2) .
Ce1 Se8 3.1476(16) 1_455
Ce1 Se8 3.1476(16) .
Ce1 Se1 3.191(2) 2_675
Ce1 Ba1 4.4231(18) 2_675
Ce2 Se12 3.0633(16) 1_455
Ce2 Se12 3.0633(16) .
Ce2 Se11 3.0649(15) .
Ce2 Se11 3.0649(15) 1_455
Ce2 Se10 3.0697(17) 2_664
Ce2 Se10 3.0697(17) 2_764
Ce2 Se4 3.323(2) .
Ce2 Se3 3.352(3) 2_664
Sn1 Se7 3.0158(18) .
Sn1 Se7 3.0158(17) 1_455
Sn1 Se2 3.031(2) .
Sn2 Se7 2.681(2) .
Sn2 Se5 2.694(2) .
Sn2 Se1 2.7575(15) .
Sn2 Se1 2.7575(15) 1_655
Sn2 Se2 2.7807(15) 1_655
Sn2 Se2 2.7807(15) .
Sn3 Se8 2.558(2) .
Sn3 Se4 2.6061(14) 2_765
Sn3 Se4 2.6061(14) 2_665
Sn3 Se6 2.674(2) .
Sn3 Se10 2.691(2) .
Sn4 Se9 2.556(2) 2_765
Sn4 Se3 2.6097(13) .
Sn4 Se3 2.6097(14) 1_655
Sn4 Se11 2.682(2) 2_765
Sn4 Se12 2.701(2) .
Se1 Sn2 2.7575(15) 1_455
Se1 Ce1 3.191(2) 2_674
Se1 Ba1 3.606(2) 2_675
Se2 Sn2 2.7807(15) 1_455
Se3 Sn4 2.6097(13) 1_455
Se3 Ce2 3.352(3) 2_665
Se4 Sn3 2.6061(14) 2_664
Se4 Sn3 2.6061(14) 2_764
Se4 Ba1 3.820(2) 2_665
Se5 Ce1 3.0222(16) 1_655
Se5 Ba1 3.2209(17) 2_775
Se5 Ba1 3.2209(17) 2_675
Se6 Ce1 3.0804(17) 1_655
Se6 Ba1 3.1906(18) 1_656
Se6 Ba1 3.1906(18) 1_556
Se7 Sn1 3.0158(17) 1_655
Se7 Ba1 3.2464(18) 1_655
Se8 Ce1 3.1476(16) 1_655
Se8 Ba2 3.4366(18) 1_655
Se9 Sn4 2.556(2) 2_764
Se9 Ba2 3.4049(18) 1_655
Se10 Ce2 3.0697(17) 2_765
Se10 Ce2 3.0697(17) 2_665
Se10 Ba2 3.3612(18) 1_655
Se11 Sn4 2.682(2) 2_764
Se11 Ce2 3.0649(15) 1_655
Se11 Ba2 3.3810(17) 1_655
Se12 Ce2 3.0633(16) 1_655
